data_4116509
loop_
_publ_author_name
'Masaki Kawano'
'Tomokatsu Sano'
'Jiro Abe'
'Yuji Ohashi'

_publ_section_title
;
 The First in Situ Direct Observation of the Light-Induced Radical Pair
 from a Hexaarylbiimidazolyl Derivative by X-ray Crystallography
;
_journal_name_full 'Journal of the American Chemical Society'
_journal_page_first 8106
_journal_page_last 8107
_journal_paper_doi 10.1021/ja9903173
_journal_volume 121
_journal_year 1999
_chemical_formula_sum 'C42 H28 Cl2 N4'
_chemical_formula_weight 659.58
_chemical_name_common 'o-Cl-HABI & lophine radical '
_chemical_name_systematic
; 
 ? 
;
_space_group_IT_number 61
_symmetry_cell_setting orthorhombic
_symmetry_space_group_name_Hall '-P 2ac 2ab'
_symmetry_space_group_name_H-M 'P b c a'
_atom_sites_solution_hydrogens geom
_atom_sites_solution_primary direct
_atom_sites_solution_secondary difmap
_audit_creation_method SHELXL-97
_cell_angle_alpha 90.00
_cell_angle_beta 90.00
_cell_angle_gamma 90.00
_cell_formula_units_Z 16
_cell_length_a 16.6975(3)
_cell_length_b 17.3715(3)
_cell_length_c 45.9434(3)
_cell_measurement_reflns_used 8192
_cell_measurement_temperature 103(2)
_cell_measurement_theta_max 20.0
_cell_measurement_theta_min 2.0
_cell_volume 13326.4(3)
_computing_cell_refinement 'Siemens SAINT'
_computing_data_collection 'Siemens SMART'
_computing_data_reduction 'Siemens SAINT & SADABS'
_computing_molecular_graphics 'Siemens XP'
_computing_publication_material 'Siemens SHELXTL'
_computing_structure_refinement 'SHELXL-97 (Sheldrick, 1997)'
_computing_structure_solution 'SHELXS-97 (Sheldrick, 1990)'
_diffrn_ambient_temperature 103(2)
_diffrn_measured_fraction_theta_full 0.983
_diffrn_measured_fraction_theta_max 0.983
_diffrn_measurement_device_type 'Siemens SMART CCD area detector system'
_diffrn_measurement_method 'omega scan'
_diffrn_radiation_monochromator graphite
_diffrn_radiation_source 'rotating anode'
_diffrn_radiation_type MoK\a
_diffrn_radiation_wavelength 0.71073
_diffrn_reflns_av_R_equivalents 0.0588
_diffrn_reflns_av_sigmaI/netI 0.0383
_diffrn_reflns_limit_h_max 22
_diffrn_reflns_limit_h_min -22
_diffrn_reflns_limit_k_max 24
_diffrn_reflns_limit_k_min -24
_diffrn_reflns_limit_l_max 64
_diffrn_reflns_limit_l_min -64
_diffrn_reflns_number 148994
_diffrn_reflns_theta_full 30.00
_diffrn_reflns_theta_max 30.00
_diffrn_reflns_theta_min 1.51
_diffrn_standards_decay_% none
_exptl_absorpt_coefficient_mu 0.232
_exptl_absorpt_correction_type none
_exptl_crystal_colour reddish_brown
_exptl_crystal_density_diffrn 1.315
_exptl_crystal_description plate
_exptl_crystal_F_000 5472
_exptl_crystal_size_max 0.32
_exptl_crystal_size_mid 0.30
_exptl_crystal_size_min 0.08
_refine_diff_density_max 0.331
_refine_diff_density_min -0.624
_refine_diff_density_rms 0.059
_refine_ls_extinction_method none
_refine_ls_goodness_of_fit_ref 1.080
_refine_ls_hydrogen_treatment ride
_refine_ls_matrix_type full
_refine_ls_number_parameters 632
_refine_ls_number_reflns 19111
_refine_ls_number_restraints 90
_refine_ls_restrained_S_all 1.079
_refine_ls_R_factor_all 0.0795
_refine_ls_R_factor_gt 0.0535
_refine_ls_shift/su_max 0.069
_refine_ls_shift/su_mean 0.002
_refine_ls_structure_factor_coef Fsqd
_refine_ls_weighting_details 'calc w=1/[\s^2^(Fo^2^)+(0.0417P)^2^+10.2246P] where P=(Fo^2^+2Fc^2^)/3'
_refine_ls_weighting_scheme calc
_refine_ls_wR_factor_gt 0.1117
_refine_ls_wR_factor_ref 0.1210
_reflns_number_gt 14328
_reflns_number_total 19111
_reflns_threshold_expression >2sigma(I)
_cod_data_source_file ja9903173_2.cif
_cod_data_source_block RP
_cod_database_code 4116509

loop_
_symmetry_equiv_pos_as_xyz
'x, y, z'
'-x+1/2, -y, z+1/2'
'-x, y+1/2, -z+1/2'
'x+1/2, -y+1/2, -z'
'-x, -y, -z'
'x-1/2, y, -z-1/2'
'x, -y-1/2, z-1/2'
'-x-1/2, y-1/2, z'

loop_
_atom_site_label
_atom_site_type_symbol
_atom_site_fract_x
_atom_site_fract_y
_atom_site_fract_z
_atom_site_U_iso_or_equiv
_atom_site_adp_type
_atom_site_occupancy
_atom_site_symmetry_multiplicity
_atom_site_calc_flag
_atom_site_refinement_flags
_atom_site_disorder_assembly
_atom_site_disorder_group
Cl1A Cl 0.68007(3) 0.33807(3) 0.184555(10) 0.02364(9) Uani 1 1 d . . .
Cl2A Cl 0.34269(3) 0.42493(3) 0.204781(10) 0.02561(10) Uani 1 1 d . . .
N1A N 0.57873(9) 0.47385(8) 0.23660(3) 0.0187(3) Uani 1 1 d . . .
N2A N 0.51113(8) 0.36492(8) 0.22970(3) 0.0150(3) Uani 1 1 d . . .
N3A N 0.52422(8) 0.23027(8) 0.22288(3) 0.0148(3) Uani 1 1 d . . .
N4A N 0.46902(8) 0.30521(8) 0.18434(3) 0.0149(3) Uani 1 1 d . . .
C1A C 0.54922(10) 0.42675(10) 0.21694(4) 0.0164(3) Uani 1 1 d . . .
C2A C 0.56077(10) 0.44207(10) 0.26359(4) 0.0170(3) Uani 1 1 d . . .
C3A C 0.51897(10) 0.37448(10) 0.25985(3) 0.0159(3) Uani 1 1 d . . .
C4A C 0.47273(9) 0.29678(9) 0.21612(3) 0.0146(3) Uani 1 1 d . . .
C5A C 0.54546(9) 0.20137(9) 0.19823(3) 0.0145(3) Uani 1 1 d . . .
C6A C 0.50810(9) 0.24759(10) 0.17373(3) 0.0150(3) Uani 1 1 d . . .
C11A C 0.56025(10) 0.44327(10) 0.18529(4) 0.0178(3) Uani 1 1 d D . .
C12A C 0.62150(10) 0.41006(10) 0.16906(4) 0.0191(3) Uani 1 1 d D . .
C13A C 0.63842(12) 0.43294(12) 0.14070(4) 0.0260(4) Uani 1 1 d D . .
H13A H 0.6800 0.4086 0.1300 0.031 Uiso 1 1 calc R . .
C14A C 0.59374(13) 0.49179(12) 0.12823(4) 0.0297(4) Uani 1 1 d D . .
H14A H 0.6051 0.5085 0.1090 0.036 Uiso 1 1 calc R . .
C15A C 0.53240(12) 0.52609(12) 0.14396(4) 0.0284(4) Uani 1 1 d D . .
H15A H 0.5017 0.5663 0.1354 0.034 Uiso 1 1 calc R . .
C16A C 0.51567(11) 0.50187(10) 0.17215(4) 0.0228(4) Uani 1 1 d D . .
H16A H 0.4733 0.5255 0.1826 0.027 Uiso 1 1 calc R . .
C21A C 0.59141(11) 0.47815(10) 0.29058(4) 0.0199(3) Uani 1 1 d D . .
C22A C 0.64651(13) 0.53810(11) 0.28816(4) 0.0290(4) Uani 1 1 d D . .
H22A H 0.6622 0.5557 0.2694 0.035 Uiso 1 1 calc R . .
C23A C 0.67899(14) 0.57270(12) 0.31293(5) 0.0366(5) Uani 1 1 d D . .
H23A H 0.7156 0.6142 0.3109 0.044 Uiso 1 1 calc R . .
C24A C 0.65817(13) 0.54692(12) 0.34031(5) 0.0326(5) Uani 1 1 d D . .
H24A H 0.6808 0.5701 0.3571 0.039 Uiso 1 1 calc R . .
C25A C 0.60404(14) 0.48713(13) 0.34305(4) 0.0349(5) Uani 1 1 d D . .
H25A H 0.5899 0.4689 0.3619 0.042 Uiso 1 1 calc R . .
C26A C 0.57002(13) 0.45342(13) 0.31843(4) 0.0316(4) Uani 1 1 d D . .
H26A H 0.5319 0.4132 0.3206 0.038 Uiso 1 1 calc R . .
C31A C 0.48867(10) 0.31855(10) 0.28160(3) 0.0162(3) Uani 1 1 d D . .
C32A C 0.41525(11) 0.33027(11) 0.29546(4) 0.0223(4) Uani 1 1 d D . .
H32A H 0.3843 0.3746 0.2910 0.027 Uiso 1 1 calc R . .
C33A C 0.38728(11) 0.27732(12) 0.31567(4) 0.0265(4) Uani 1 1 d D . .
H33A H 0.3372 0.2857 0.3250 0.032 Uiso 1 1 calc R . .
C34A C 0.43175(12) 0.21232(11) 0.32236(4) 0.0246(4) Uani 1 1 d D . .
H34A H 0.4114 0.1752 0.3356 0.029 Uiso 1 1 calc R . .
C35A C 0.50633(12) 0.20192(11) 0.30954(4) 0.0242(4) Uani 1 1 d D . .
H35A H 0.5380 0.1586 0.3147 0.029 Uiso 1 1 calc R . .
C36A C 0.53471(11) 0.25456(10) 0.28928(4) 0.0201(3) Uani 1 1 d D . .
H36A H 0.5857 0.2470 0.2806 0.024 Uiso 1 1 calc R . .
C41A C 0.38748(10) 0.28463(10) 0.22750(3) 0.0162(3) Uani 1 1 d D . .
C42A C 0.32664(10) 0.33895(10) 0.22371(4) 0.0191(3) Uani 1 1 d D . .
C43A C 0.25019(11) 0.32772(12) 0.23486(4) 0.0251(4) Uani 1 1 d D . .
H43A H 0.2101 0.3659 0.2323 0.030 Uiso 1 1 calc R . .
C44A C 0.23293(11) 0.25991(12) 0.24978(4) 0.0267(4) Uani 1 1 d D . .
H44A H 0.1808 0.2516 0.2575 0.032 Uiso 1 1 calc R . .
C45A C 0.29173(11) 0.20458(12) 0.25340(4) 0.0248(4) Uani 1 1 d D . .
H45A H 0.2798 0.1581 0.2634 0.030 Uiso 1 1 calc R . .
C46A C 0.36840(11) 0.21702(10) 0.24241(4) 0.0203(3) Uani 1 1 d D . .
H46A H 0.4084 0.1788 0.2451 0.024 Uiso 1 1 calc R . .
C51A C 0.60379(10) 0.13735(10) 0.19750(4) 0.0168(3) Uani 1 1 d D . .
C52A C 0.60378(11) 0.08433(10) 0.22043(4) 0.0212(3) Uani 1 1 d D . .
H52A H 0.5623 0.0858 0.2346 0.025 Uiso 1 1 calc R . .
C53A C 0.66405(12) 0.02968(11) 0.22256(4) 0.0266(4) Uani 1 1 d D . .
H53A H 0.6635 -0.0064 0.2381 0.032 Uiso 1 1 calc R . .
C54A C 0.72540(12) 0.02753(11) 0.20202(4) 0.0280(4) Uani 1 1 d D . .
H54A H 0.7672 -0.0093 0.2038 0.034 Uiso 1 1 calc R . .
C55A C 0.72524(11) 0.07936(11) 0.17899(4) 0.0254(4) Uani 1 1 d D . .
H55A H 0.7667 0.0774 0.1648 0.031 Uiso 1 1 calc R . .
C56A C 0.66469(10) 0.13414(10) 0.17655(4) 0.0196(3) Uani 1 1 d D . .
H56A H 0.6647 0.1693 0.1607 0.024 Uiso 1 1 calc R . .
C61A C 0.51210(9) 0.23437(10) 0.14204(3) 0.0162(3) Uani 1 1 d D . .
C62A C 0.52058(10) 0.16048(11) 0.13017(4) 0.0199(3) Uani 1 1 d D . .
H62A H 0.5253 0.1170 0.1426 0.024 Uiso 1 1 calc R . .
C63A C 0.52213(11) 0.15123(12) 0.09994(4) 0.0254(4) Uani 1 1 d D . .
H63A H 0.5267 0.1011 0.0918 0.030 Uiso 1 1 calc R . .
C64A C 0.51706(11) 0.21472(13) 0.08172(4) 0.0275(4) Uani 1 1 d D . .
H64A H 0.5202 0.2082 0.0612 0.033 Uiso 1 1 calc R . .
C65A C 0.50736(11) 0.28787(12) 0.09346(4) 0.0262(4) Uani 1 1 d D . .
H65A H 0.5033 0.3312 0.0809 0.031 Uiso 1 1 calc R . .
C66A C 0.50354(10) 0.29790(11) 0.12347(4) 0.0209(3) Uani 1 1 d D . .
H66A H 0.4951 0.3478 0.1314 0.025 Uiso 1 1 calc R . .
Cl1B Cl 0.689519(16) 0.24358(2) 0.468131(9) 0.023 Uani 0.8949(11) 1 d PG A 1
Cl2B Cl 0.349064(18) 0.15051(2) 0.477838(8) 0.026 Uani 0.8949(11) 1 d PG A 1
N1B N 0.49102(2) 0.29266(2) 0.508308(7) 0.018 Uani 0.8949(11) 1 d PG A 1
N2B N 0.486368(16) 0.260374(16) 0.461266(6) 0.016 Uani 0.8949(11) 1 d PG A 1
N3B N 0.514083(18) 0.133673(17) 0.440133(7) 0.017 Uani 0.8949(11) 1 d PG A 1
N4B N 0.534754(19) 0.24956(2) 0.412817(6) 0.016 Uani 0.8949(11) 1 d PG A 1
C1B C 0.513999(18) 0.241650(19) 0.488803(6) 0.017 Uani 0.8949(11) 1 d PG A 1
C2B C 0.44706(2) 0.34804(2) 0.493344(8) 0.017 Uani 0.8949(11) 1 d PG A 1
C3B C 0.443581(19) 0.329654(17) 0.464174(7) 0.016 Uani 0.8949(11) 1 d PG A 1
C4B C 0.482933(16) 0.212106(17) 0.434741(6) 0.016 Uani 0.8949(11) 1 d PG A 1
C5B C 0.574291(19) 0.125340(19) 0.422583(7) 0.016 Uani 0.8949(11) 1 d PG A 1
C6B C 0.589330(19) 0.20006(2) 0.406361(7) 0.016 Uani 0.8949(11) 1 d PG A 1
C11B C 0.56529(2) 0.17497(2) 0.496930(6) 0.017 Uani 0.8949(11) 1 d PG A 1
C12B C 0.646571(19) 0.17079(2) 0.489304(8) 0.019 Uani 0.8949(11) 1 d PG A 1
C13B C 0.69520(2) 0.11024(3) 0.498400(10) 0.022 Uani 0.8949(11) 1 d PG A 1
H13B H 0.7498 0.1082 0.4927 0.027 Uiso 0.8949(11) 1 d PG A 1
C14B C 0.66295(3) 0.05288(3) 0.515950(10) 0.025 Uani 0.8949(11) 1 d PG A 1
H14B H 0.6957 0.0114 0.5222 0.031 Uiso 0.8949(11) 1 d PG A 1
C15B C 0.58285(3) 0.05589(3) 0.524361(9) 0.025 Uani 0.8949(11) 1 d PG A 1
H15B H 0.5610 0.0167 0.5364 0.030 Uiso 0.8949(11) 1 d PG A 1
C16B C 0.53493(2) 0.11691(2) 0.514927(7) 0.022 Uani 0.8949(11) 1 d PG A 1
H16B H 0.4805 0.1190 0.5209 0.027 Uiso 0.8949(11) 1 d PG A 1
C21B C 0.41365(3) 0.41522(2) 0.508901(10) 0.019 Uani 0.8949(11) 1 d PG A 1
C22B C 0.39231(3) 0.40760(3) 0.538339(10) 0.023 Uani 0.8949(11) 1 d PG A 1
H22B H 0.3980 0.3592 0.5478 0.028 Uiso 0.8949(11) 1 d PG A 1
C23B C 0.36274(4) 0.47068(4) 0.553887(12) 0.028 Uani 0.8949(11) 1 d PG A 1
H23B H 0.3485 0.4649 0.5738 0.034 Uiso 0.8949(11) 1 d PG A 1
C24B C 0.35417(4) 0.54183(3) 0.540354(15) 0.029 Uani 0.8949(11) 1 d PG A 1
H24B H 0.3347 0.5847 0.5510 0.035 Uiso 0.8949(11) 1 d PG A 1
C25B C 0.37430(4) 0.54990(3) 0.511038(15) 0.027 Uani 0.8949(11) 1 d PG A 1
H25B H 0.3678 0.5983 0.5017 0.033 Uiso 0.8949(11) 1 d PG A 1
C26B C 0.40389(3) 0.48718(2) 0.495425(13) 0.022 Uani 0.8949(11) 1 d PG A 1
H26B H 0.4176 0.4932 0.4755 0.026 Uiso 0.8949(11) 1 d PG A 1
C31B C 0.40468(2) 0.371587(19) 0.439801(9) 0.018 Uani 0.8949(11) 1 d PG A 1
C32B C 0.32137(2) 0.38087(2) 0.439898(10) 0.022 Uani 0.8949(11) 1 d PG A 1
H32B H 0.2903 0.3568 0.4546 0.026 Uiso 0.8949(11) 1 d PG A 1
C33B C 0.28361(3) 0.42494(3) 0.418621(12) 0.029 Uani 0.8949(11) 1 d PG A 1
H33B H 0.2272 0.4319 0.4192 0.035 Uiso 0.8949(11) 1 d PG A 1
C34B C 0.32856(3) 0.45889(3) 0.396519(12) 0.031 Uani 0.8949(11) 1 d PG A 1
H34B H 0.3029 0.4888 0.3819 0.038 Uiso 0.8949(11) 1 d PG A 1
C35B C 0.41130(3) 0.44878(2) 0.395868(11) 0.027 Uani 0.8949(11) 1 d PG A 1
H35B H 0.4418 0.4709 0.3806 0.033 Uiso 0.8949(11) 1 d PG A 1
C36B C 0.44975(3) 0.40623(2) 0.417594(10) 0.021 Uani 0.8949(11) 1 d PG A 1
H36B H 0.5064 0.4008 0.4173 0.025 Uiso 0.8949(11) 1 d PG A 1
C41B C 0.396114(17) 0.20381(2) 0.423837(6) 0.017 Uani 0.8949(11) 1 d PG A 1
C42B C 0.334087(16) 0.17548(2) 0.441532(8) 0.021 Uani 0.8949(11) 1 d PG A 1
C43B C 0.256072(17) 0.16822(3) 0.431020(10) 0.032 Uani 0.8949(11) 1 d PG A 1
H43B H 0.2150 0.1486 0.4433 0.038 Uiso 0.8949(11) 1 d PG A 1
C44B C 0.23847(2) 0.18966(3) 0.402685(10) 0.041 Uani 0.8949(11) 1 d PG A 1
H44B H 0.1853 0.1851 0.3955 0.049 Uiso 0.8949(11) 1 d PG A 1
C45B C 0.29901(2) 0.21790(3) 0.384822(8) 0.036 Uani 0.8949(11) 1 d PG A 1
H45B H 0.2872 0.2324 0.3653 0.043 Uiso 0.8949(11) 1 d PG A 1
C46B C 0.37702(2) 0.22504(3) 0.395438(7) 0.024 Uani 0.8949(11) 1 d PG A 1
H46B H 0.4178 0.2447 0.3831 0.029 Uiso 0.8949(11) 1 d PG A 1
C51B C 0.61640(2) 0.05094(2) 0.419298(9) 0.017 Uani 0.8949(11) 1 d PG A 1
C52B C 0.61718(3) -0.001298(19) 0.442591(11) 0.020 Uani 0.8949(11) 1 d PG A 1
H52B H 0.5925 0.0121 0.4605 0.024 Uiso 0.8949(11) 1 d PG A 1
C53B C 0.65410(3) -0.07273(2) 0.439434(14) 0.025 Uani 0.8949(11) 1 d PG A 1
H53B H 0.6557 -0.1074 0.4554 0.030 Uiso 0.8949(11) 1 d PG A 1
C54B C 0.68877(3) -0.09358(3) 0.412846(15) 0.026 Uani 0.8949(11) 1 d PG A 1
H54B H 0.7131 -0.1427 0.4107 0.032 Uiso 0.8949(11) 1 d PG A 1
C55B C 0.68762(3) -0.04253(3) 0.389654(13) 0.025 Uani 0.8949(11) 1 d PG A 1
H55B H 0.7110 -0.0568 0.3716 0.031 Uiso 0.8949(11) 1 d PG A 1
C56B C 0.65223(3) 0.02977(3) 0.392725(10) 0.021 Uani 0.8949(11) 1 d PG A 1
H56B H 0.6523 0.0648 0.3768 0.025 Uiso 0.8949(11) 1 d PG A 1
C61B C 0.65740(2) 0.22058(3) 0.387068(8) 0.017 Uani 0.8949(11) 1 d PG A 1
C62B C 0.73572(2) 0.19637(3) 0.393770(10) 0.018 Uani 0.8949(11) 1 d PG A 1
H62B H 0.7449 0.1632 0.4099 0.022 Uiso 0.8949(11) 1 d PG A 1
C63B C 0.79986(2) 0.22122(4) 0.376735(12) 0.021 Uani 0.8949(11) 1 d PG A 1
H63B H 0.8528 0.2055 0.3814 0.025 Uiso 0.8949(11) 1 d PG A 1
C64B C 0.78662(3) 0.26904(4) 0.352807(12) 0.024 Uani 0.8949(11) 1 d PG A 1
H64B H 0.8304 0.2851 0.3411 0.029 Uiso 0.8949(11) 1 d PG A 1
C65B C 0.70906(3) 0.29329(4) 0.346147(10) 0.025 Uani 0.8949(11) 1 d PG A 1
H65B H 0.7000 0.3258 0.3299 0.031 Uiso 0.8949(11) 1 d PG A 1
C66B C 0.64473(3) 0.26970(3) 0.363424(8) 0.022 Uani 0.8949(11) 1 d PG A 1
H66C H 0.5921 0.2871 0.3591 0.027 Uiso 0.8949(11) 1 d PG A 1
Cl1R Cl 0.6977(6) 0.2498(6) 0.4592(2) 0.074(2) Uiso 0.1051(11) 1 d P A 2
Cl2R Cl 0.3824(4) 0.1392(4) 0.47656(14) 0.0478(15) Uiso 0.1051(11) 1 d P A 2
N1R N 0.4862(11) 0.3104(10) 0.5087(4) 0.034(4) Uiso 0.1051(11) 1 d P A 2
N2R N 0.5186(13) 0.2974(12) 0.4610(5) 0.047(5) Uiso 0.1051(11) 1 d P A 2
N3R N 0.4968(11) 0.1064(11) 0.4264(4) 0.037(4) Uiso 0.1051(11) 1 d P A 2
N4R N 0.5137(10) 0.2137(10) 0.3966(4) 0.032(4) Uiso 0.1051(11) 1 d P A 2
C1R C 0.5271(12) 0.2710(11) 0.4895(4) 0.029(4) Uiso 0.1051(11) 1 d P A 2
C2R C 0.4486(14) 0.3654(14) 0.4948(5) 0.040(5) Uiso 0.1051(11) 1 d P A 2
C3R C 0.4677(14) 0.3558(13) 0.4637(5) 0.038(5) Uiso 0.1051(11) 1 d P A 2
C4R C 0.4623(13) 0.1735(12) 0.4158(5) 0.034(4) Uiso 0.1051(11) 1 d P A 2
C5R C 0.5753(16) 0.0977(16) 0.4158(6) 0.049(6) Uiso 0.1051(11) 1 d P A 2
C6R C 0.5801(15) 0.1696(14) 0.3988(5) 0.042(5) Uiso 0.1051(11) 1 d P A 2
C11R C 0.5747(10) 0.2028(10) 0.4965(4) 0.030(4) Uiso 0.1051(11) 1 d PD A 2
C12R C 0.6487(11) 0.1883(11) 0.4839(4) 0.044(5) Uiso 0.1051(11) 1 d PD A 2
C13R C 0.6889(12) 0.1230(11) 0.4924(4) 0.042(5) Uiso 0.1051(11) 1 d PD A 2
H13C H 0.7393 0.1124 0.4838 0.051 Uiso 0.1051(11) 1 calc PR A 2
C14R C 0.6600(11) 0.0726(11) 0.5127(4) 0.042(5) Uiso 0.1051(11) 1 d PD A 2
H14C H 0.6910 0.0293 0.5183 0.050 Uiso 0.1051(11) 1 calc PR A 2
C15R C 0.5846(11) 0.0850(11) 0.5251(4) 0.039(5) Uiso 0.1051(11) 1 d PD A 2
H15C H 0.5607 0.0487 0.5379 0.046 Uiso 0.1051(11) 1 calc PR A 2
C16R C 0.5469(11) 0.1532(10) 0.5178(4) 0.036(5) Uiso 0.1051(11) 1 d PD A 2
H16C H 0.4993 0.1667 0.5279 0.044 Uiso 0.1051(11) 1 calc PR A 2
C21R C 0.4113(14) 0.4297(12) 0.5081(4) 0.047(6) Uiso 0.1051(11) 1 d PD A 2
C22R C 0.3890(14) 0.4166(14) 0.5368(5) 0.060(7) Uiso 0.1051(11) 1 d PD A 2
H22C H 0.3918 0.3668 0.5453 0.072 Uiso 0.1051(11) 1 calc PR A 2
C23R C 0.3623(17) 0.4800(15) 0.5523(5) 0.075(9) Uiso 0.1051(11) 1 d PD A 2
H23C H 0.3462 0.4730 0.5720 0.089 Uiso 0.1051(11) 1 calc PR A 2
C24R C 0.358(2) 0.5522(15) 0.5406(6) 0.085(11) Uiso 0.1051(11) 1 d PD A 2
H24C H 0.3400 0.5939 0.5522 0.102 Uiso 0.1051(11) 1 calc PR A 2
C25R C 0.380(2) 0.5654(14) 0.5123(6) 0.078(10) Uiso 0.1051(11) 1 d PD A 2
H25C H 0.3786 0.6156 0.5041 0.094 Uiso 0.1051(11) 1 calc PR A 2
C26R C 0.4046(17) 0.5031(13) 0.4962(5) 0.065(8) Uiso 0.1051(11) 1 d PD A 2
H26C H 0.4173 0.5103 0.4762 0.078 Uiso 0.1051(11) 1 calc PR A 2
C31R C 0.4307(10) 0.3937(11) 0.4365(4) 0.035(4) Uiso 0.1051(11) 1 d PD A 2
C32R C 0.3540(11) 0.4248(11) 0.4387(4) 0.049(6) Uiso 0.1051(11) 1 d PD A 2
H32C H 0.3257 0.4249 0.4566 0.059 Uiso 0.1051(11) 1 calc PR A 2
C33R C 0.3202(11) 0.4562(11) 0.4131(4) 0.040(5) Uiso 0.1051(11) 1 d PD A 2
H33C H 0.2684 0.4788 0.4132 0.048 Uiso 0.1051(11) 1 calc PR A 2
C34R C 0.3645(13) 0.4528(15) 0.3883(5) 0.061(7) Uiso 0.1051(11) 1 d PD A 2
H34C H 0.3408 0.4725 0.3710 0.073 Uiso 0.1051(11) 1 calc PR A 2
C35R C 0.4405(13) 0.4233(14) 0.3861(4) 0.054(6) Uiso 0.1051(11) 1 d PD A 2
H35C H 0.4690 0.4249 0.3683 0.065 Uiso 0.1051(11) 1 calc PR A 2
C36R C 0.4745(12) 0.3911(14) 0.4109(4) 0.049(6) Uiso 0.1051(11) 1 d PD A 2
H36C H 0.5260 0.3680 0.4103 0.059 Uiso 0.1051(11) 1 calc PR A 2
C41R C 0.3837(12) 0.1965(13) 0.4204(4) 0.052(6) Uiso 0.1051(11) 1 d PD A 2
C42R C 0.3398(11) 0.1842(11) 0.4456(4) 0.044(5) Uiso 0.1051(11) 1 d PD A 2
C43R C 0.2613(12) 0.2104(14) 0.4491(5) 0.061(7) Uiso 0.1051(11) 1 d PD A 2
H43C H 0.2336 0.2016 0.4669 0.073 Uiso 0.1051(11) 1 calc PR A 2
C44R C 0.2236(14) 0.2495(16) 0.4263(5) 0.063(7) Uiso 0.1051(11) 1 d PD A 2
H44C H 0.1697 0.2662 0.4284 0.075 Uiso 0.1051(11) 1 calc PR A 2
C45R C 0.2648(12) 0.2640(14) 0.4007(5) 0.052(6) Uiso 0.1051(11) 1 d PD A 2
H45C H 0.2402 0.2919 0.3853 0.063 Uiso 0.1051(11) 1 calc PR A 2
C46R C 0.3432(11) 0.2369(13) 0.3979(4) 0.043(5) Uiso 0.1051(11) 1 d PD A 2
H46C H 0.3707 0.2460 0.3801 0.052 Uiso 0.1051(11) 1 calc PR A 2
C51R C 0.6172(14) 0.0359(12) 0.4153(4) 0.052(6) Uiso 0.1051(11) 1 d PD A 2
C52R C 0.6125(12) -0.0123(11) 0.4397(4) 0.042(5) Uiso 0.1051(11) 1 d PD A 2
H52C H 0.5844 0.0045 0.4566 0.050 Uiso 0.1051(11) 1 calc PR A 2
C53R C 0.6480(13) -0.0828(12) 0.4395(5) 0.052(6) Uiso 0.1051(11) 1 d PD A 2
H53C H 0.6434 -0.1147 0.4562 0.063 Uiso 0.1051(11) 1 calc PR A 2
C54R C 0.6903(19) -0.1098(15) 0.4157(6) 0.080(10) Uiso 0.1051(11) 1 d PD A 2
H54C H 0.7163 -0.1585 0.4163 0.096 Uiso 0.1051(11) 1 calc PR A 2
C55R C 0.694(2) -0.0644(16) 0.3914(6) 0.097(13) Uiso 0.1051(11) 1 d PD A 2
H55C H 0.7201 -0.0826 0.3745 0.116 Uiso 0.1051(11) 1 calc PR A 2
C56R C 0.6589(15) 0.0075(14) 0.3914(5) 0.057(7) Uiso 0.1051(11) 1 d PD A 2
H56C H 0.6636 0.0387 0.3745 0.068 Uiso 0.1051(11) 1 calc PR A 2
C61R C 0.6491(11) 0.2037(12) 0.3849(4) 0.051(6) Uiso 0.1051(11) 1 d PD A 2
C62R C 0.7254(9) 0.1825(10) 0.3929(4) 0.030(4) Uiso 0.1051(11) 1 d PD A 2
H62C H 0.7323 0.1469 0.4085 0.036 Uiso 0.1051(11) 1 calc PR A 2
C63R C 0.7922(10) 0.2113(11) 0.3790(4) 0.035(4) Uiso 0.1051(11) 1 d PD A 2
H63C H 0.8442 0.1958 0.3850 0.042 Uiso 0.1051(11) 1 calc PR A 2
C64R C 0.7832(12) 0.2630(13) 0.3564(5) 0.047(6) Uiso 0.1051(11) 1 d PD A 2
H64C H 0.8290 0.2834 0.3469 0.056 Uiso 0.1051(11) 1 calc PR A 2
C65R C 0.7070(12) 0.2848(14) 0.3478(5) 0.051(6) Uiso 0.1051(11) 1 d PD A 2
H65C H 0.7002 0.3198 0.3321 0.062 Uiso 0.1051(11) 1 calc PR A 2
C66R C 0.6413(12) 0.2555(13) 0.3620(4) 0.045(5) Uiso 0.1051(11) 1 d PD A 2
H66B H 0.5893 0.2711 0.3561 0.054 Uiso 0.1051(11) 1 calc PR A 2

loop_
_atom_site_aniso_label
_atom_site_aniso_U_11
_atom_site_aniso_U_22
_atom_site_aniso_U_33
_atom_site_aniso_U_23
_atom_site_aniso_U_13
_atom_site_aniso_U_12
Cl1A 0.0169(2) 0.0235(2) 0.0305(2) 0.00127(18) 0.00199(16) 0.00114(15)
Cl2A 0.0243(2) 0.0249(2) 0.0276(2) 0.00178(18) 0.00085(17) 0.00809(17)
N1A 0.0191(7) 0.0189(7) 0.0182(7) -0.0006(6) -0.0016(5) 0.0005(5)
N2A 0.0150(7) 0.0159(6) 0.0139(6) -0.0022(5) -0.0009(5) -0.0004(5)
N3A 0.0125(6) 0.0160(6) 0.0159(6) 0.0001(5) 0.0001(5) -0.0013(5)
N4A 0.0124(6) 0.0183(7) 0.0141(6) -0.0003(5) -0.0015(5) -0.0021(5)
C1A 0.0147(8) 0.0161(7) 0.0182(7) 0.0005(6) 0.0001(6) -0.0002(6)
C2A 0.0160(8) 0.0168(8) 0.0183(8) -0.0016(6) -0.0015(6) 0.0021(6)
C3A 0.0154(8) 0.0180(8) 0.0142(7) -0.0013(6) -0.0013(6) 0.0012(6)
C4A 0.0136(7) 0.0165(7) 0.0138(7) -0.0013(6) -0.0009(5) 0.0002(6)
C5A 0.0126(7) 0.0152(7) 0.0158(7) -0.0018(6) -0.0007(5) -0.0027(6)
C6A 0.0112(7) 0.0188(8) 0.0148(7) -0.0001(6) -0.0012(5) -0.0027(6)
C11A 0.0201(8) 0.0169(8) 0.0164(7) 0.0003(6) -0.0015(6) -0.0038(6)
C12A 0.0181(8) 0.0190(8) 0.0203(8) 0.0008(7) -0.0019(6) -0.0033(6)
C13A 0.0255(10) 0.0310(10) 0.0214(8) -0.0026(8) 0.0051(7) -0.0083(7)
C14A 0.0368(11) 0.0344(11) 0.0179(8) 0.0043(8) -0.0031(7) -0.0126(9)
C15A 0.0330(11) 0.0270(10) 0.0252(9) 0.0070(8) -0.0078(8) -0.0037(8)
C16A 0.0226(9) 0.0200(8) 0.0257(9) 0.0019(7) -0.0025(7) 0.0005(7)
C21A 0.0208(9) 0.0183(8) 0.0205(8) -0.0044(7) -0.0052(6) 0.0036(6)
C22A 0.0366(11) 0.0227(9) 0.0276(10) -0.0014(8) -0.0075(8) -0.0066(8)
C23A 0.0459(13) 0.0256(10) 0.0385(12) -0.0038(9) -0.0147(10) -0.0107(9)
C24A 0.0378(12) 0.0297(10) 0.0304(10) -0.0116(9) -0.0162(9) 0.0049(9)
C25A 0.0448(13) 0.0393(12) 0.0207(9) -0.0073(9) -0.0060(8) -0.0044(10)
C26A 0.0376(12) 0.0362(11) 0.0208(9) -0.0051(8) -0.0011(8) -0.0120(9)
C31A 0.0168(8) 0.0180(8) 0.0137(7) -0.0033(6) -0.0016(6) -0.0012(6)
C32A 0.0210(9) 0.0266(9) 0.0194(8) 0.0018(7) 0.0014(6) 0.0049(7)
C33A 0.0206(9) 0.0368(11) 0.0223(8) 0.0037(8) 0.0053(7) 0.0027(7)
C34A 0.0296(10) 0.0254(9) 0.0186(8) 0.0041(7) 0.0017(7) -0.0038(7)
C35A 0.0289(10) 0.0219(9) 0.0219(8) 0.0039(7) 0.0005(7) 0.0049(7)
C36A 0.0193(8) 0.0228(8) 0.0182(8) -0.0002(7) 0.0006(6) 0.0017(7)
C41A 0.0146(8) 0.0209(8) 0.0133(7) -0.0037(6) 0.0001(5) -0.0010(6)
C42A 0.0183(8) 0.0235(8) 0.0156(7) -0.0034(7) -0.0003(6) 0.0019(6)
C43A 0.0175(9) 0.0364(10) 0.0213(8) -0.0066(8) -0.0002(7) 0.0052(7)
C44A 0.0155(8) 0.0448(12) 0.0199(8) -0.0062(8) 0.0029(6) -0.0052(8)
C45A 0.0238(9) 0.0305(10) 0.0200(8) -0.0031(7) 0.0033(7) -0.0085(7)
C46A 0.0186(8) 0.0234(9) 0.0190(8) -0.0027(7) 0.0014(6) -0.0034(6)
C51A 0.0168(8) 0.0170(8) 0.0166(7) -0.0039(6) -0.0030(6) 0.0011(6)
C52A 0.0233(9) 0.0185(8) 0.0217(8) -0.0022(7) 0.0006(6) 0.0003(6)
C53A 0.0347(11) 0.0177(8) 0.0275(9) 0.0005(7) -0.0047(8) 0.0034(7)
C54A 0.0269(10) 0.0217(9) 0.0353(10) -0.0069(8) -0.0055(8) 0.0095(7)
C55A 0.0202(9) 0.0276(9) 0.0285(9) -0.0075(8) 0.0023(7) 0.0038(7)
C56A 0.0185(8) 0.0209(8) 0.0194(8) -0.0031(7) -0.0005(6) 0.0014(6)
C61A 0.0116(7) 0.0233(8) 0.0137(7) -0.0023(6) -0.0008(5) -0.0021(6)
C62A 0.0164(8) 0.0253(9) 0.0179(8) -0.0036(7) -0.0018(6) -0.0010(6)
C63A 0.0203(9) 0.0347(10) 0.0212(8) -0.0099(8) -0.0019(7) -0.0002(7)
C64A 0.0213(9) 0.0475(12) 0.0138(8) -0.0041(8) -0.0007(6) -0.0048(8)
C65A 0.0243(9) 0.0373(11) 0.0171(8) 0.0055(8) -0.0031(7) -0.0063(8)
C66A 0.0176(8) 0.0273(9) 0.0179(8) 0.0000(7) -0.0031(6) -0.0033(7)
Cl1B 0.016 0.028 0.025 0.001 0.000 -0.002
Cl2B 0.020 0.037 0.021 0.008 0.003 -0.004
N1B 0.014 0.025 0.015 -0.002 -0.001 0.004
N2B 0.013 0.021 0.013 -0.002 0.001 0.002
N3B 0.014 0.020 0.016 -0.003 0.001 0.000
N4B 0.013 0.022 0.012 -0.002 0.001 -0.002
C1B 0.013 0.023 0.014 0.000 0.000 0.001
C2B 0.013 0.022 0.016 -0.002 -0.002 0.001
C3B 0.012 0.021 0.016 -0.001 0.000 0.002
C4B 0.013 0.021 0.013 -0.003 0.002 0.000
C5B 0.014 0.019 0.015 -0.003 0.000 -0.002
C6B 0.012 0.021 0.015 -0.003 0.001 -0.002
C11B 0.016 0.022 0.015 -0.003 -0.002 0.003
C12B 0.016 0.023 0.016 -0.003 -0.001 0.000
C13B 0.015 0.029 0.023 -0.004 -0.004 0.005
C14B 0.024 0.025 0.027 0.000 -0.007 0.007
C15B 0.025 0.027 0.024 0.005 -0.003 0.002
C16B 0.017 0.029 0.020 0.002 0.000 0.004
C21B 0.011 0.025 0.019 -0.005 -0.003 0.002
C22B 0.020 0.030 0.020 -0.006 -0.002 0.005
C23B 0.026 0.037 0.022 -0.011 0.001 0.006
C24B 0.021 0.030 0.037 -0.015 0.000 0.005
C25B 0.020 0.023 0.039 -0.006 -0.002 0.002
C26B 0.017 0.024 0.025 -0.005 -0.002 0.001
C31B 0.018 0.021 0.015 -0.002 -0.003 0.002
C32B 0.018 0.031 0.017 0.000 -0.001 0.003
C33B 0.020 0.040 0.027 0.002 -0.007 0.006
C34B 0.033 0.034 0.027 0.008 -0.011 0.002
C35B 0.029 0.028 0.025 0.007 -0.003 -0.003
C36B 0.019 0.022 0.021 0.001 -0.002 -0.002
C41B 0.013 0.023 0.016 -0.005 0.001 -0.001
C42B 0.017 0.029 0.016 -0.003 0.002 -0.003
C43B 0.017 0.055 0.023 -0.002 0.004 -0.010
C44B 0.016 0.081 0.025 -0.002 -0.003 -0.013
C45B 0.019 0.072 0.016 0.000 -0.003 -0.009
C46B 0.016 0.043 0.015 -0.003 0.002 -0.005
C51B 0.013 0.019 0.020 -0.005 0.001 -0.002
C52B 0.016 0.022 0.022 -0.005 0.003 -0.001
C53B 0.023 0.022 0.029 -0.001 0.000 -0.001
C54B 0.023 0.020 0.036 -0.009 0.002 0.001
C55B 0.026 0.025 0.026 -0.010 0.006 -0.002
C56B 0.020 0.023 0.020 -0.005 0.004 -0.003
C61B 0.014 0.020 0.017 -0.005 0.003 -0.003
C62B 0.016 0.017 0.022 -0.005 0.002 -0.001
C63B 0.013 0.021 0.029 -0.007 0.005 -0.002
C64B 0.019 0.027 0.026 -0.005 0.011 -0.006
C65B 0.025 0.032 0.019 0.002 0.006 -0.003
C66B 0.017 0.031 0.019 0.000 0.003 0.000

loop_
_atom_type_symbol
_atom_type_description
_atom_type_scat_dispersion_real
_atom_type_scat_dispersion_imag
_atom_type_scat_source
C C 0.0033 0.0016 'International Tables Vol C Tables 4.2.6.8 and 6.1.1.4'
H H 0.0000 0.0000 'International Tables Vol C Tables 4.2.6.8 and 6.1.1.4'
N N 0.0061 0.0033 'International Tables Vol C Tables 4.2.6.8 and 6.1.1.4'
Cl Cl 0.1484 0.1585 'International Tables Vol C Tables 4.2.6.8 and 6.1.1.4'

loop_
_geom_angle_atom_site_label_1
_geom_angle_atom_site_label_2
_geom_angle_atom_site_label_3
_geom_angle
C1A N1A C2A 106.56(14)
C1A N2A C3A 106.56(13)
C1A N2A C4A 129.91(13)
C3A N2A C4A 123.42(13)
C5A N3A C4A 106.32(13)
C6A N4A C4A 106.08(13)
N1A C1A N2A 111.42(14)
N1A C1A C11A 120.21(15)
N2A C1A C11A 128.36(14)
C3A C2A N1A 109.66(14)
C3A C2A C21A 129.86(16)
N1A C2A C21A 120.30(15)
C2A C3A N2A 105.79(14)
C2A C3A C31A 130.35(15)
N2A C3A C31A 123.83(14)
N4A C4A N3A 108.20(12)
N4A C4A N2A 110.90(13)
N3A C4A N2A 106.54(12)
N4A C4A C41A 108.30(12)
N3A C4A C41A 111.25(13)
N2A C4A C41A 111.60(13)
N3A C5A C51A 119.62(14)
N3A C5A C6A 109.44(14)
C51A C5A C6A 130.70(14)
N4A C6A C61A 121.09(15)
N4A C6A C5A 109.76(14)
C61A C6A C5A 129.15(15)
C12A C11A C16A 117.50(16)
C12A C11A C1A 122.20(15)
C16A C11A C1A 119.66(16)
C11A C12A C13A 122.20(17)
C11A C12A Cl1A 119.48(13)
C13A C12A Cl1A 118.32(14)
C14A C13A C12A 119.17(18)
C15A C14A C13A 119.84(17)
C14A C15A C16A 120.23(18)
C15A C16A C11A 121.05(18)
C22A C21A C26A 118.16(17)
C22A C21A C2A 118.51(16)
C26A C21A C2A 123.29(17)
C21A C22A C23A 120.84(19)
C24A C23A C22A 120.4(2)
C23A C24A C25A 119.45(18)
C24A C25A C26A 120.5(2)
C25A C26A C21A 120.65(19)
C32A C31A C36A 118.95(16)
C32A C31A C3A 120.75(15)
C36A C31A C3A 120.26(15)
C33A C32A C31A 120.26(17)
C34A C33A C32A 120.53(17)
C33A C34A C35A 119.49(17)
C36A C35A C34A 120.30(17)
C35A C36A C31A 120.37(16)
C46A C41A C42A 117.60(15)
C46A C41A C4A 119.70(15)
C42A C41A C4A 122.70(15)
C43A C42A C41A 121.81(17)
C43A C42A Cl2A 116.37(14)
C41A C42A Cl2A 121.82(13)
C42A C43A C44A 119.36(18)
C45A C44A C43A 119.98(17)
C44A C45A C46A 120.04(18)
C45A C46A C41A 121.19(17)
C52A C51A C56A 119.40(16)
C52A C51A C5A 118.55(15)
C56A C51A C5A 121.57(15)
C53A C52A C51A 120.24(17)
C52A C53A C54A 120.27(18)
C55A C54A C53A 119.80(17)
C54A C55A C56A 120.37(17)
C55A C56A C51A 119.90(17)
C62A C61A C66A 119.59(15)
C62A C61A C6A 122.09(15)
C66A C61A C6A 118.26(15)
C63A C62A C61A 119.59(17)
C64A C63A C62A 120.46(18)
C63A C64A C65A 119.97(16)
C64A C65A C66A 120.31(18)
C65A C66A C61A 119.99(18)
C1B N1B C2B 106.4
C1B N2B C3B 106.5
C1B N2B C4B 129.2
C3B N2B C4B 122.9
C5B N3B C4B 105.7
C6B N4B C4B 106.1
N1B C1B N2B 111.5
N1B C1B C11B 121.4
N2B C1B C11B 127.1
C3B C2B N1B 110.0
C3B C2B C21B 129.6
N1B C2B C21B 120.4
C2B C3B N2B 105.6
C2B C3B C31B 129.6
N2B C3B C31B 124.8
N4B C4B N3B 108.3
N4B C4B N2B 106.8
N3B C4B N2B 111.7
N4B C4B C41B 111.7
N3B C4B C41B 107.4
N2B C4B C41B 110.9
N3B C5B C51B 122.0
N3B C5B C6B 109.8
C51B C5B C6B 128.2
N4B C6B C61B 121.3
N4B C6B C5B 109.9
C61B C6B C5B 128.7
C16B C11B C12B 117.4
C16B C11B C1B 120.1
C12B C11B C1B 122.3
C13B C12B C11B 121.9
C13B C12B Cl1B 118.3
C11B C12B Cl1B 119.9
C14B C13B C12B 119.3
C13B C14B C15B 120.4
C14B C15B C16B 119.5
C15B C16B C11B 121.5
C26B C21B C22B 118.6
C26B C21B C2B 122.2
C22B C21B C2B 119.1
C23B C22B C21B 120.5
C24B C23B C22B 120.3
C23B C24B C25B 119.7
C26B C25B C24B 120.2
C25B C26B C21B 120.6
C32B C31B C36B 119.0
C32B C31B C3B 119.2
C36B C31B C3B 121.6
C33B C32B C31B 120.7
C32B C33B C34B 120.0
C35B C34B C33B 119.8
C34B C35B C36B 120.4
C35B C36B C31B 120.0
C46B C41B C42B 117.8
C46B C41B C4B 119.7
C42B C41B C4B 122.6
C43B C42B C41B 121.3
C43B C42B Cl2B 116.3
C41B C42B Cl2B 122.4
C44B C43B C42B 119.9
C43B C44B C45B 119.7
C44B C45B C46B 120.2
C41B C46B C45B 121.1
C52B C51B C56B 119.2
C52B C51B C5B 119.5
C56B C51B C5B 121.2
C53B C52B C51B 120.1
C52B C53B C54B 120.3
C55B C54B C53B 120.0
C54B C55B C56B 120.3
C55B C56B C51B 120.2
C66B C61B C62B 119.6
C66B C61B C6B 119.6
C62B C61B C6B 120.6
C63B C62B C61B 119.9
C62B C63B C64B 120.3
C63B C64B C65B 120.0
C64B C65B C66B 120.0
C65B C66B C61B 120.3
C1R N1R C2R 107.8(18)
C3R N2R C1R 103.2(19)
C4R N3R C5R 110.7(19)
C6R N4R C4R 99.8(17)
N1R C1R N2R 114.1(18)
N1R C1R C11R 124.1(17)
N2R C1R C11R 121.8(18)
N1R C2R C21R 125(2)
N1R C2R C3R 107(2)
C21R C2R C3R 127(2)
N2R C3R C2R 108(2)
N2R C3R C31R 120.5(19)
C2R C3R C31R 130.6(19)
C41R C4R N3R 125(2)
C41R C4R N4R 121.8(19)
N3R C4R N4R 112.5(18)
C51R C5R N3R 127(2)
C51R C5R C6R 132(2)
N3R C5R C6R 98(2)
N4R C6R C61R 113(2)
N4R C6R C5R 118(2)
C61R C6R C5R 129(2)
C16R C11R C12R 118.7(15)
C16R C11R C1R 118.6(15)
C12R C11R C1R 122.6(15)
C13R C12R C11R 117.7(16)
C13R C12R Cl1R 117.2(13)
C11R C12R Cl1R 125.0(14)
C14R C13R C12R 123.4(17)
C13R C14R C15R 119.9(16)
C16R C15R C14R 116.2(16)
C11R C16R C15R 123.6(16)
C22R C21R C26R 120.1(18)
C22R C21R C2R 113.4(19)
C26R C21R C2R 126.0(19)
C23R C22R C21R 116.4(18)
C24R C23R C22R 123(2)
C23R C24R C25R 121(2)
C24R C25R C26R 117(2)
C25R C26R C21R 122.3(19)
C36R C31R C32R 124.0(16)
C36R C31R C3R 117.5(16)
C32R C31R C3R 118.4(16)
C31R C32R C33R 117.2(16)
C34R C33R C32R 117.6(17)
C33R C34R C35R 125.3(19)
C34R C35R C36R 118.1(18)
C31R C36R C35R 117.8(17)
C42R C41R C4R 125.7(18)
C42R C41R C46R 115.6(16)
C4R C41R C46R 118.7(18)
C41R C42R C43R 122.9(17)
C41R C42R Cl2R 121.7(14)
C43R C42R Cl2R 115.3(14)
C42R C43R C44R 119.6(18)
C45R C44R C43R 120.0(18)
C44R C45R C46R 118.8(17)
C45R C46R C41R 123.0(17)
C5R C51R C56R 126(2)
C5R C51R C52R 117(2)
C56R C51R C52R 116.8(17)
C53R C52R C51R 120.3(17)
C52R C53R C54R 122.4(18)
C55R C54R C53R 118(2)
C54R C55R C56R 121(2)
C55R C56R C51R 122.0(19)
C62R C61R C66R 117.4(16)
C62R C61R C6R 120.8(17)
C66R C61R C6R 121.7(18)
C61R C62R C63R 121.8(15)
C62R C63R C64R 119.8(16)
C63R C64R C65R 119.5(17)
C66R C65R C64R 119.7(17)
C65R C66R C61R 121.7(17)

loop_
_geom_bond_atom_site_label_1
_geom_bond_atom_site_label_2
_geom_bond_distance
Cl1A C12A 1.7399(18)
Cl2A C42A 1.7490(19)
N1A C1A 1.315(2)
N1A C2A 1.390(2)
N2A C1A 1.379(2)
N2A C3A 1.401(2)
N2A C4A 1.484(2)
N3A C5A 1.288(2)
N3A C4A 1.473(2)
N4A C6A 1.291(2)
N4A C4A 1.469(2)
C1A C11A 1.493(2)
C2A C3A 1.377(2)
C2A C21A 1.481(2)
C3A C31A 1.483(2)
C4A C41A 1.531(2)
C5A C51A 1.479(2)
C5A C6A 1.517(2)
C6A C61A 1.475(2)
C11A C12A 1.391(2)
C11A C16A 1.398(2)
C12A C13A 1.391(2)
C13A C14A 1.389(3)
C14A C15A 1.388(3)
C15A C16A 1.390(3)
C21A C22A 1.394(3)
C21A C26A 1.396(3)
C22A C23A 1.397(3)
C23A C24A 1.380(3)
C24A C25A 1.383(3)
C25A C26A 1.395(3)
C31A C32A 1.396(2)
C31A C36A 1.397(2)
C32A C33A 1.388(3)
C33A C34A 1.386(3)
C34A C35A 1.389(3)
C35A C36A 1.388(3)
C41A C46A 1.396(2)
C41A C42A 1.397(2)
C42A C43A 1.389(3)
C43A C44A 1.393(3)
C44A C45A 1.384(3)
C45A C46A 1.393(2)
C51A C52A 1.399(2)
C51A C56A 1.401(2)
C52A C53A 1.387(3)
C53A C54A 1.393(3)
C54A C55A 1.389(3)
C55A C56A 1.393(2)
C61A C62A 1.402(2)
C61A C66A 1.402(2)
C62A C63A 1.398(2)
C63A C64A 1.387(3)
C64A C65A 1.390(3)
C65A C66A 1.391(2)
Cl1B C12B 1.7491
Cl2B C42B 1.7415
N1B C1B 1.3174
N1B C2B 1.3917
N2B C1B 1.3854
N2B C3B 1.4059
N2B C4B 1.4804
N3B C5B 1.2968
N3B C4B 1.4793
N4B C6B 1.2875
N4B C4B 1.4787
C1B C11B 1.4881
C2B C3B 1.3789
C2B C21B 1.4779
C3B C31B 1.4854
C4B C41B 1.5405
C5B C51B 1.4790
C5B C6B 1.5177
C6B C61B 1.4848
C11B C16B 1.3993
C11B C12B 1.4036
C12B C13B 1.3931
C13B C14B 1.3902
C14B C15B 1.3931
C15B C16B 1.3970
C21B C26B 1.4044
C21B C22B 1.4049
C22B C23B 1.3982
C23B C24B 1.3908
C24B C25B 1.3953
C25B C26B 1.3950
C31B C32B 1.4004
C31B C36B 1.4033
C32B C33B 1.3926
C33B C34B 1.3936
C34B C35B 1.3930
C35B C36B 1.3982
C41B C46B 1.3929
C41B C42B 1.4056
C42B C43B 1.3950
C43B C44B 1.3856
C44B C45B 1.3913
C45B C46B 1.3965
C51B C52B 1.4032
C51B C56B 1.4085
C52B C53B 1.3932
C53B C54B 1.3995
C54B C55B 1.3864
C55B C56B 1.3952
C61B C66B 1.3975
C61B C62B 1.4078
C62B C63B 1.3950
C63B C64B 1.3955
C64B C65B 1.3958
C65B C66B 1.3971
Cl1R C12R 1.76(2)
Cl2R C42R 1.77(2)
N1R C1R 1.31(3)
N1R C2R 1.31(3)
N2R C3R 1.33(3)
N2R C1R 1.40(3)
N3R C4R 1.39(3)
N3R C5R 1.41(3)
N4R C6R 1.35(3)
N4R C4R 1.42(3)
C1R C11R 1.46(3)
C2R C21R 1.42(3)
C2R C3R 1.47(3)
C3R C31R 1.54(3)
C4R C41R 1.39(3)
C5R C51R 1.28(3)
C5R C6R 1.47(4)
C6R C61R 1.44(3)
C11R C16R 1.382(16)
C11R C12R 1.387(16)
C12R C13R 1.375(16)
C13R C14R 1.365(16)
C14R C15R 1.400(16)
C15R C16R 1.382(16)
C21R C22R 1.389(17)
C21R C26R 1.391(17)
C22R C23R 1.387(18)
C23R C24R 1.366(18)
C24R C25R 1.370(18)
C25R C26R 1.372(18)
C31R C36R 1.386(16)
C31R C32R 1.392(16)
C32R C33R 1.413(17)
C33R C34R 1.360(17)
C34R C35R 1.373(17)
C35R C36R 1.388(17)
C41R C42R 1.385(17)
C41R C46R 1.421(17)
C42R C43R 1.397(17)
C43R C44R 1.399(17)
C44R C45R 1.385(17)
C45R C46R 1.397(17)
C51R C56R 1.389(17)
C51R C52R 1.404(17)
C52R C53R 1.361(17)
C53R C54R 1.382(17)
C54R C55R 1.368(18)
C55R C56R 1.377(18)
C61R C62R 1.377(16)
C61R C66R 1.391(17)
C62R C63R 1.379(16)
C63R C64R 1.381(16)
C64R C65R 1.386(17)
C65R C66R 1.376(17)

loop_
_geom_torsion_atom_site_label_1
_geom_torsion_atom_site_label_2
_geom_torsion_atom_site_label_3
_geom_torsion_atom_site_label_4
_geom_torsion
C2A N1A C1A N2A 0.79(19)
C2A N1A C1A C11A -178.37(15)
C3A N2A C1A N1A -0.86(19)
C4A N2A C1A N1A -177.09(15)
C3A N2A C1A C11A 178.21(16)
C4A N2A C1A C11A 2.0(3)
C1A N1A C2A C3A -0.42(19)
C1A N1A C2A C21A 175.18(15)
N1A C2A C3A N2A -0.10(18)
C21A C2A C3A N2A -175.14(16)
N1A C2A C3A C31A 177.94(16)
C21A C2A C3A C31A 2.9(3)
C1A N2A C3A C2A 0.55(17)
C4A N2A C3A C2A 177.09(14)
C1A N2A C3A C31A -177.65(15)
C4A N2A C3A C31A -1.1(2)
C6A N4A C4A N3A 4.33(17)
C6A N4A C4A N2A 120.84(14)
C6A N4A C4A C41A -116.38(14)
C5A N3A C4A N4A -2.25(17)
C5A N3A C4A N2A -121.56(14)
C5A N3A C4A C41A 116.60(14)
C1A N2A C4A N4A -7.8(2)
C3A N2A C4A N4A 176.56(14)
C1A N2A C4A N3A 109.76(17)
C3A N2A C4A N3A -65.91(18)
C1A N2A C4A C41A -128.61(17)
C3A N2A C4A C41A 55.71(19)
C4A N3A C5A C51A 174.57(14)
C4A N3A C5A C6A -0.40(17)
C4A N4A C6A C61A 175.70(14)
C4A N4A C6A C5A -4.51(17)
N3A C5A C6A N4A 3.34(19)
C51A C5A C6A N4A -170.89(16)
N3A C5A C6A C61A -176.89(15)
C51A C5A C6A C61A 8.9(3)
N1A C1A C11A C12A 96.5(2)
N2A C1A C11A C12A -82.5(2)
N1A C1A C11A C16A -74.1(2)
N2A C1A C11A C16A 106.9(2)
C16A C11A C12A C13A -0.5(3)
C1A C11A C12A C13A -171.30(16)
C16A C11A C12A Cl1A 178.85(13)
C1A C11A C12A Cl1A 8.1(2)
C11A C12A C13A C14A 1.1(3)
Cl1A C12A C13A C14A -178.24(14)
C12A C13A C14A C15A -0.9(3)
C13A C14A C15A C16A 0.2(3)
C14A C15A C16A C11A 0.5(3)
C12A C11A C16A C15A -0.3(3)
C1A C11A C16A C15A 170.74(17)
C3A C2A C21A C22A 166.47(18)
N1A C2A C21A C22A -8.1(2)
C3A C2A C21A C26A -11.2(3)
N1A C2A C21A C26A 174.17(18)
C26A C21A C22A C23A -0.4(3)
C2A C21A C22A C23A -178.19(19)
C21A C22A C23A C24A 1.3(3)
C22A C23A C24A C25A -0.8(3)
C23A C24A C25A C26A -0.6(3)
C24A C25A C26A C21A 1.5(4)
C22A C21A C26A C25A -1.0(3)
C2A C21A C26A C25A 176.68(19)
C2A C3A C31A C32A 84.1(2)
N2A C3A C31A C32A -98.2(2)
C2A C3A C31A C36A -93.6(2)
N2A C3A C31A C36A 84.1(2)
C36A C31A C32A C33A -2.6(3)
C3A C31A C32A C33A 179.65(17)
C31A C32A C33A C34A 0.0(3)
C32A C33A C34A C35A 2.6(3)
C33A C34A C35A C36A -2.6(3)
C34A C35A C36A C31A 0.1(3)
C32A C31A C36A C35A 2.5(3)
C3A C31A C36A C35A -179.69(16)
N4A C4A C41A C46A 119.50(16)
N3A C4A C41A C46A 0.7(2)
N2A C4A C41A C46A -118.14(16)
N4A C4A C41A C42A -60.6(2)
N3A C4A C41A C42A -179.44(14)
N2A C4A C41A C42A 61.7(2)
C46A C41A C42A C43A 1.5(2)
C4A C41A C42A C43A -178.31(15)
C46A C41A C42A Cl2A -178.68(12)
C4A C41A C42A Cl2A 1.5(2)
C41A C42A C43A C44A -1.2(3)
Cl2A C42A C43A C44A 178.98(14)
C42A C43A C44A C45A 0.1(3)
C43A C44A C45A C46A 0.7(3)
C44A C45A C46A C41A -0.4(3)
C42A C41A C46A C45A -0.7(2)
C4A C41A C46A C45A 179.12(15)
N3A C5A C51A C52A 32.9(2)
C6A C5A C51A C52A -153.39(17)
N3A C5A C51A C56A -139.14(17)
C6A C5A C51A C56A 34.6(3)
C56A C51A C52A C53A 0.7(3)
C5A C51A C52A C53A -171.46(16)
C51A C52A C53A C54A 0.5(3)
C52A C53A C54A C55A -1.3(3)
C53A C54A C55A C56A 0.9(3)
C54A C55A C56A C51A 0.4(3)
C52A C51A C56A C55A -1.2(3)
C5A C51A C56A C55A 170.78(16)
N4A C6A C61A C62A -150.90(16)
C5A C6A C61A C62A 29.4(3)
N4A C6A C61A C66A 26.3(2)
C5A C6A C61A C66A -153.47(16)
C66A C61A C62A C63A 1.4(2)
C6A C61A C62A C63A 178.50(15)
C61A C62A C63A C64A 1.4(3)
C62A C63A C64A C65A -2.4(3)
C63A C64A C65A C66A 0.7(3)
C64A C65A C66A C61A 2.1(3)
C62A C61A C66A C65A -3.1(2)
C6A C61A C66A C65A 179.67(16)
C2B N1B C1B N2B -0.6
C2B N1B C1B C11B 177.8
C3B N2B C1B N1B 0.9
C4B N2B C1B N1B -165.5
C3B N2B C1B C11B -177.4
C4B N2B C1B C11B 16.3
C1B N1B C2B C3B 0.1
C1B N1B C2B C21B -178.6
N1B C2B C3B N2B 0.4
C21B C2B C3B N2B 179.0
N1B C2B C3B C31B -179.1
C21B C2B C3B C31B -0.5
C1B N2B C3B C2B -0.8
C4B N2B C3B C2B 166.6
C1B N2B C3B C31B 178.8
C4B N2B C3B C31B -13.8
C6B N4B C4B N3B -0.4
C6B N4B C4B N2B 120.0
C6B N4B C4B C41B -118.5
C5B N3B C4B N4B -2.5
C5B N3B C4B N2B -119.8
C5B N3B C4B C41B 118.3
C1B N2B C4B N4B -118.0
C3B N2B C4B N4B 77.7
C1B N2B C4B N3B 0.3
C3B N2B C4B N3B -164.1
C1B N2B C4B C41B 120.1
C3B N2B C4B C41B -44.3
C4B N3B C5B C51B -173.5
C4B N3B C5B C6B 4.1
C4B N4B C6B C61B -173.7
C4B N4B C6B C5B 2.8
N3B C5B C6B N4B -4.7
C51B C5B C6B N4B 172.7
N3B C5B C6B C61B 171.5
C51B C5B C6B C61B -11.1
N1B C1B C11B C16B 67.5
N2B C1B C11B C16B -114.5
N1B C1B C11B C12B -106.8
N2B C1B C11B C12B 71.3
C16B C11B C12B C13B 2.0
C1B C11B C12B C13B 176.3
C16B C11B C12B Cl1B -177.3
C1B C11B C12B Cl1B -3.0
C11B C12B C13B C14B -1.1
Cl1B C12B C13B C14B 178.1
C12B C13B C14B C15B 0.0
C13B C14B C15B C16B 0.3
C14B C15B C16B C11B 0.6
C12B C11B C16B C15B -1.7
C1B C11B C16B C15B -176.2
C3B C2B C21B C26B -29.6
N1B C2B C21B C26B 148.8
C3B C2B C21B C22B 151.7
N1B C2B C21B C22B -29.9
C26B C21B C22B C23B -0.6
C2B C21B C22B C23B 178.1
C21B C22B C23B C24B 0.0
C22B C23B C24B C25B 0.8
C23B C24B C25B C26B -0.8
C24B C25B C26B C21B 0.1
C22B C21B C26B C25B 0.6
C2B C21B C26B C25B -178.1
C2B C3B C31B C32B -63.6
N2B C3B C31B C32B 117.0
C2B C3B C31B C36B 112.5
N2B C3B C31B C36B -67.0
C36B C31B C32B C33B -1.2
C3B C31B C32B C33B 175.0
C31B C32B C33B C34B 1.5
C32B C33B C34B C35B -0.2
C33B C34B C35B C36B -1.4
C34B C35B C36B C31B 1.8
C32B C31B C36B C35B -0.5
C3B C31B C36B C35B -176.5
N4B C4B C41B C46B 4.9
N3B C4B C41B C46B -113.7
N2B C4B C41B C46B 123.9
N4B C4B C41B C42B -174.9
N3B C4B C41B C42B 66.5
N2B C4B C41B C42B -55.9
C46B C41B C42B C43B 0.5
C4B C41B C42B C43B -179.7
C46B C41B C42B Cl2B -177.4
C4B C41B C42B Cl2B 2.4
C41B C42B C43B C44B -0.5
Cl2B C42B C43B C44B 177.6
C42B C43B C44B C45B 0.4
C43B C44B C45B C46B -0.4
C42B C41B C46B C45B -0.5
C4B C41B C46B C45B 179.7
C44B C45B C46B C41B 0.4
N3B C5B C51B C52B -27.5
C6B C5B C51B C52B 155.4
N3B C5B C51B C56B 149.2
C6B C5B C51B C56B -28.0
C56B C51B C52B C53B 0.9
C5B C51B C52B C53B 177.7
C51B C52B C53B C54B -1.6
C52B C53B C54B C55B 1.1
C53B C54B C55B C56B 0.2
C54B C55B C56B C51B -0.9
C52B C51B C56B C55B 0.4
C5B C51B C56B C55B -176.3
N4B C6B C61B C66B -37.1
C5B C6B C61B C66B 147.1
N4B C6B C61B C62B 137.5
C5B C6B C61B C62B -38.3
C66B C61B C62B C63B -0.3
C6B C61B C62B C63B -174.9
C61B C62B C63B C64B -1.0
C62B C63B C64B C65B 1.1
C63B C64B C65B C66B 0.0
C64B C65B C66B C61B -1.3
C62B C61B C66B C65B 1.4
C6B C61B C66B C65B 176.1
C2R N1R C1R N2R -1(3)
C2R N1R C1R C11R -177.5(19)
C3R N2R C1R N1R -1(3)
C3R N2R C1R C11R 175.8(19)
C1R N1R C2R C21R -166(2)
C1R N1R C2R C3R 2(2)
C1R N2R C3R C2R 2(2)
C1R N2R C3R C31R -170.0(19)
N1R C2R C3R N2R -3(3)
C21R C2R C3R N2R 165(2)
N1R C2R C3R C31R 168(2)
C21R C2R C3R C31R -24(4)
C5R N3R C4R C41R 175(2)
C5R N3R C4R N4R 2(3)
C6R N4R C4R C41R -178(2)
C6R N4R C4R N3R -5(2)
C4R N3R C5R C51R -162(3)
C4R N3R C5R C6R 2(2)
C4R N4R C6R C61R -170.5(19)
C4R N4R C6R C5R 6(3)
C51R C5R C6R N4R 157(3)
N3R C5R C6R N4R -5(3)
C51R C5R C6R C61R -27(5)
N3R C5R C6R C61R 171(2)
N1R C1R C11R C16R 35(3)
N2R C1R C11R C16R -141(2)
N1R C1R C11R C12R -140.5(19)
N2R C1R C11R C12R 43(3)
C16R C11R C12R C13R 3.0(16)
C1R C11R C12R C13R 178.9(18)
C16R C11R C12R Cl1R -173.6(17)
C1R C11R C12R Cl1R 2(2)
C11R C12R C13R C14R -0.7(18)
Cl1R C12R C13R C14R 176.2(18)
C12R C13R C14R C15R 2(3)
C13R C14R C15R C16R -6(3)
C12R C11R C16R C15R -7(3)
C1R C11R C16R C15R 176.6(19)
C14R C15R C16R C11R 9(3)
N1R C2R C21R C22R -24(3)
C3R C2R C21R C22R 170(2)
N1R C2R C21R C26R 148(2)
C3R C2R C21R C26R -18(4)
C26R C21R C22R C23R -1.4(19)
C2R C21R C22R C23R 171(2)
C21R C22R C23R C24R 0(2)
C22R C23R C24R C25R 0(4)
C23R C24R C25R C26R 1(5)
C24R C25R C26R C21R -3(4)
C22R C21R C26R C25R 3(4)
C2R C21R C26R C25R -168(3)
N2R C3R C31R C36R -28(3)
C2R C3R C31R C36R 162(2)
N2R C3R C31R C32R 148.9(19)
C2R C3R C31R C32R -21(3)
C36R C31R C32R C33R -0.8(18)
C3R C31R C32R C33R -177.3(18)
C31R C32R C33R C34R 0.8(18)
C32R C33R C34R C35R -2(3)
C33R C34R C35R C36R 3(4)
C32R C31R C36R C35R 2(3)
C3R C31R C36R C35R 178(2)
C34R C35R C36R C31R -3(4)
N3R C4R C41R C42R 35(3)
N4R C4R C41R C42R -152.0(19)
N3R C4R C41R C46R -146(2)
N4R C4R C41R C46R 27(3)
C4R C41R C42R C43R 179(2)
C46R C41R C42R C43R -0.8(17)
C4R C41R C42R Cl2R 3(3)
C46R C41R C42R Cl2R -176.7(18)
C41R C42R C43R C44R 1.2(19)
Cl2R C42R C43R C44R 177(2)
C42R C43R C44R C45R -2(3)
C43R C44R C45R C46R 2(4)
C44R C45R C46R C41R -2(4)
C42R C41R C46R C45R 1(3)
C4R C41R C46R C45R -178(2)
N3R C5R C51R C56R 131(3)
C6R C5R C51R C56R -27(5)
N3R C5R C51R C52R -40(4)
C6R C5R C51R C52R 162(2)
C5R C51R C52R C53R 173(2)
C56R C51R C52R C53R 0.3(19)
C51R C52R C53R C54R 1(2)
C52R C53R C54R C55R -2(4)
C53R C54R C55R C56R 3(5)
C54R C55R C56R C51R -2(5)
C5R C51R C56R C55R -171(3)
C52R C51R C56R C55R 0(4)
N4R C6R C61R C62R 157.6(17)
C5R C6R C61R C62R -19(4)
N4R C6R C61R C66R -26(3)
C5R C6R C61R C66R 158(2)
C66R C61R C62R C63R 0.3(18)
C6R C61R C62R C63R 177(2)
C61R C62R C63R C64R -0.1(18)
C62R C63R C64R C65R 0(3)
C63R C64R C65R C66R 1(4)
C64R C65R C66R C61R -1(4)
C62R C61R C66R C65R 0(3)
C6R C61R C66R C65R -176(2)
